data_4131874
loop_
_publ_author_name
'Wang, Tongdao'
'Daniliuc, Constantin G.'
'M\"uck-Lichtenfeld, Christian'
'Kehr, Gerald'
'Erker, Gerhard'

_publ_section_title
;
 Formation of Reactive \p-Conjugated Frustrated N/B Pairs by
 Borane-Induced Propargyl Amine Rearrangement.
;
_journal_issue 10
_journal_name_full 'Journal of the American Chemical Society'
_journal_page_first 3635
_journal_page_last 3643
_journal_paper_doi 10.1021/jacs.7b11958
_journal_volume 140
_journal_year 2018
_chemical_formula_sum 'C37 H36 B F10 N O'
_chemical_formula_weight 711.48
_space_group_IT_number 2
_space_group_name_Hall '-P 1'
_space_group_name_H-M_alt 'P -1'
_symmetry_cell_setting triclinic
_symmetry_space_group_name_H-M 'P -1'
_atom_sites_solution_hydrogens geom
_atom_sites_solution_primary direct
_atom_sites_solution_secondary difmap
_audit_creation_method SHELXL-97
_cell_angle_alpha 75.778(1)
_cell_angle_beta 79.290(1)
_cell_angle_gamma 83.508(2)
_cell_formula_units_Z 2
_cell_length_a 10.0116(2)
_cell_length_b 10.3869(2)
_cell_length_c 16.5800(5)
_cell_measurement_reflns_used 4352
_cell_measurement_temperature 173(2)
_cell_measurement_theta_max 28.28
_cell_measurement_theta_min 4.08
_cell_volume 1638.07(7)
_computing_cell_refinement 'Collect (Nonius B.V., 1998)'
_computing_data_collection 'Collect (Nonius B.V., 1998)'
_computing_data_reduction 'Denzo-SMN (Otwinowski & Minor, 1997)'
_computing_molecular_graphics 'XP-SHELXL-2013 (Sheldrick, 2013)'
_computing_publication_material 'SHELXL-2013 (Sheldrick, 2013)'
_computing_structure_refinement 'SHELXL-2013 (Sheldrick, 2013)'
_computing_structure_solution 'SHELXL-2013 (Sheldrick, 2013)'
_diffrn_ambient_temperature 173(2)
_diffrn_measured_fraction_theta_full 0.979
_diffrn_measured_fraction_theta_max 0.979
_diffrn_measurement_device_type 'Nonius KappaCCD APEXII'
_diffrn_measurement_method '\w and \f scans'
_diffrn_radiation_monochromator 'Montel mirror'
_diffrn_radiation_source 'rotating anode Nonius FR591'
_diffrn_radiation_type MoK\a
_diffrn_radiation_wavelength 0.71073
_diffrn_reflns_av_R_equivalents 0.046
_diffrn_reflns_av_sigmaI/netI 0.0413
_diffrn_reflns_limit_h_max 11
_diffrn_reflns_limit_h_min -11
_diffrn_reflns_limit_k_max 12
_diffrn_reflns_limit_k_min -12
_diffrn_reflns_limit_l_max 19
_diffrn_reflns_limit_l_min -19
_diffrn_reflns_number 15323
_diffrn_reflns_theta_full 25.00
_diffrn_reflns_theta_max 25.00
_diffrn_reflns_theta_min 4.14
_exptl_absorpt_coefficient_mu 0.125
_exptl_absorpt_correction_T_max 0.9926
_exptl_absorpt_correction_T_min 0.9840
_exptl_absorpt_correction_type multi-scan
_exptl_absorpt_process_details 'Denzo (Otwinowski, Borek, Majewski & Minor, 2003)'
_exptl_crystal_colour colourless
_exptl_crystal_density_diffrn 1.442
_exptl_crystal_density_method 'not measured'
_exptl_crystal_description prism
_exptl_crystal_F_000 736
_exptl_crystal_size_max 0.13
_exptl_crystal_size_mid 0.11
_exptl_crystal_size_min 0.06
_refine_diff_density_max 0.220
_refine_diff_density_min -0.184
_refine_diff_density_rms 0.042
_refine_ls_extinction_method none
_refine_ls_goodness_of_fit_ref 1.097
_refine_ls_hydrogen_treatment mixed
_refine_ls_matrix_type full
_refine_ls_number_parameters 505
_refine_ls_number_reflns 5649
_refine_ls_number_restraints 107
_refine_ls_restrained_S_all 1.093
_refine_ls_R_factor_all 0.0651
_refine_ls_R_factor_gt 0.0511
_refine_ls_shift/su_max 0.000
_refine_ls_shift/su_mean 0.000
_refine_ls_structure_factor_coef Fsqd
_refine_ls_weighting_details 'calc w=1/[\s^2^(Fo^2^)+(0.0193P)^2^+1.5469P] where P=(Fo^2^+2Fc^2^)/3'
_refine_ls_weighting_scheme calc
_refine_ls_wR_factor_gt 0.1079
_refine_ls_wR_factor_ref 0.1186
_reflns_number_gt 4648
_reflns_number_total 5649
_reflns_threshold_expression >2sigma(I)
_cod_data_source_file ja7b11958_si_003.cif
_cod_data_source_block erk8885
_cod_original_sg_symbol_H-M P-1
_cod_database_code 4131874

loop_
_symmetry_equiv_pos_as_xyz
'x, y, z'
'-x, -y, -z'

loop_
_atom_site_label
_atom_site_type_symbol
_atom_site_fract_x
_atom_site_fract_y
_atom_site_fract_z
_atom_site_U_iso_or_equiv
_atom_site_adp_type
_atom_site_occupancy
_atom_site_symmetry_multiplicity
_atom_site_calc_flag
_atom_site_refinement_flags
_atom_site_disorder_assembly
_atom_site_disorder_group
C1 C 0.3127(2) 1.3402(2) 0.26097(14) 0.0286(5) Uani 1 1 d . . .
C2 C 0.2191(2) 1.2779(2) 0.24134(14) 0.0280(5) Uani 1 1 d . . .
H2 H 0.1309 1.3224 0.2474 0.034 Uiso 1 1 calc R . .
C3 C 0.2861(2) 1.4669(2) 0.29333(16) 0.0348(5) Uani 1 1 d . . .
H3A H 0.3434 1.4609 0.3370 0.042 Uiso 1 1 calc R . .
H3B H 0.3138 1.5433 0.2463 0.042 Uiso 1 1 calc R . .
C4 C 0.1396(2) 1.4925(2) 0.33017(16) 0.0349(5) Uani 1 1 d . . .
H4 H 0.1014 1.4279 0.3776 0.042 Uiso 1 1 calc R . .
C5 C 0.0601(2) 1.5971(2) 0.30221(17) 0.0383(6) Uani 1 1 d . . .
H5 H 0.0991 1.6610 0.2546 0.046 Uiso 1 1 calc R . .
O1 O 0.36799(15) 1.10541(15) 0.17611(10) 0.0317(4) Uani 1 1 d D . .
C6 C 0.4227(17) 0.9984(14) 0.1427(14) 0.027(3) Uani 0.508(17) 1 d PDU A 1
C7 C 0.551(2) 0.9558(18) 0.1268(12) 0.043(4) Uani 0.508(17) 1 d PDU A 1
H7A H 0.6223 0.9955 0.1399 0.052 Uiso 0.508(17) 1 calc PR A 1
C8 C 0.5743(15) 0.842(2) 0.0871(16) 0.059(4) Uani 0.508(17) 1 d PDU A 1
H8C H 0.6403 0.7736 0.1132 0.071 Uiso 0.508(17) 1 calc PR A 1
H8D H 0.6065 0.8700 0.0257 0.071 Uiso 0.508(17) 1 calc PR A 1
C9 C 0.4270(11) 0.7927(11) 0.1070(8) 0.045(2) Uani 0.508(17) 1 d PDU A 1
H921 H 0.4169 0.7201 0.1587 0.054 Uiso 0.508(17) 1 calc PR A 1
H922 H 0.4084 0.7589 0.0596 0.054 Uiso 0.508(17) 1 calc PR A 1
C10 C 0.3258(18) 0.9160(18) 0.1200(15) 0.034(3) Uani 0.508(17) 1 d PDU A 1
H10C H 0.2903 0.9622 0.0677 0.040 Uiso 0.508(17) 1 calc PR A 1
H10D H 0.2489 0.8909 0.1664 0.040 Uiso 0.508(17) 1 calc PR A 1
C6A C 0.3954(17) 0.9946(16) 0.1409(14) 0.034(3) Uani 0.492(17) 1 d PDU A 2
C7A C 0.325(2) 0.905(2) 0.1291(16) 0.045(5) Uani 0.492(17) 1 d PDU A 2
H7 H 0.2303 0.9016 0.1485 0.053 Uiso 0.492(17) 1 calc PR A 2
C8A C 0.4051(13) 0.8113(13) 0.0833(8) 0.051(3) Uani 0.492(17) 1 d PDU A 2
H8A H 0.3895 0.8317 0.0241 0.061 Uiso 0.492(17) 1 calc PR A 2
H8B H 0.3825 0.7186 0.1108 0.061 Uiso 0.492(17) 1 calc PR A 2
C9A C 0.5537(14) 0.8330(17) 0.0881(14) 0.040(3) Uani 0.492(17) 1 d PDU A 2
H901 H 0.6130 0.8344 0.0330 0.048 Uiso 0.492(17) 1 calc PR A 2
H902 H 0.5898 0.7607 0.1315 0.048 Uiso 0.492(17) 1 calc PR A 2
C10A C 0.549(2) 0.9702(18) 0.1121(13) 0.038(3) Uani 0.492(17) 1 d PDU A 2
H10A H 0.6008 0.9644 0.1582 0.046 Uiso 0.492(17) 1 calc PR A 2
H10B H 0.5833 1.0405 0.0629 0.046 Uiso 0.492(17) 1 calc PR A 2
N1 N 0.45712(18) 1.27945(19) 0.25238(12) 0.0276(4) Uani 1 1 d . . .
H1 H 0.452(2) 1.211(2) 0.2280(14) 0.020(5) Uiso 1 1 d . . .
C11 C 0.5626(2) 1.3669(2) 0.18542(15) 0.0334(5) Uani 1 1 d . . .
C12 C 0.6224(2) 1.4587(2) 0.22619(16) 0.0373(6) Uani 1 1 d . . .
H12A H 0.6927 1.5091 0.1839 0.045 Uiso 1 1 calc R . .
H12B H 0.5495 1.5238 0.2437 0.045 Uiso 1 1 calc R . .
C13 C 0.6854(3) 1.3847(3) 0.30195(18) 0.0426(6) Uani 1 1 d . . .
H13A H 0.7230 1.4488 0.3257 0.051 Uiso 1 1 calc R . .
H13B H 0.7613 1.3224 0.2845 0.051 Uiso 1 1 calc R . .
C14 C 0.5798(3) 1.3074(3) 0.36916(17) 0.0409(6) Uani 1 1 d . . .
H14A H 0.5116 1.3719 0.3918 0.049 Uiso 1 1 calc R . .
H14B H 0.6257 1.2555 0.4162 0.049 Uiso 1 1 calc R . .
C15 C 0.5047(2) 1.2118(2) 0.33924(15) 0.0349(5) Uani 1 1 d . . .
C16 C 0.4916(3) 1.4425(3) 0.11286(16) 0.0422(6) Uani 1 1 d . . .
H16A H 0.4137 1.4980 0.1340 0.063 Uiso 1 1 calc R . .
H16B H 0.4597 1.3792 0.0868 0.063 Uiso 1 1 calc R . .
H16C H 0.5556 1.4992 0.0709 0.063 Uiso 1 1 calc R . .
C17 C 0.6756(3) 1.2760(3) 0.14810(18) 0.0450(7) Uani 1 1 d . . .
H17A H 0.7323 1.3291 0.0994 0.068 Uiso 1 1 calc R . .
H17B H 0.6349 1.2084 0.1302 0.068 Uiso 1 1 calc R . .
H17C H 0.7320 1.2323 0.1908 0.068 Uiso 1 1 calc R . .
C18 C 0.5952(3) 1.0861(3) 0.32806(18) 0.0441(6) Uani 1 1 d . . .
H18A H 0.6861 1.1111 0.2986 0.066 Uiso 1 1 calc R . .
H18B H 0.5549 1.0393 0.2949 0.066 Uiso 1 1 calc R . .
H18C H 0.6025 1.0276 0.3835 0.066 Uiso 1 1 calc R . .
C19 C 0.3802(3) 1.1680(3) 0.40511(16) 0.0415(6) Uani 1 1 d . . .
H19A H 0.4095 1.1240 0.4590 0.062 Uiso 1 1 calc R . .
H19B H 0.3329 1.1057 0.3864 0.062 Uiso 1 1 calc R . .
H19C H 0.3184 1.2460 0.4121 0.062 Uiso 1 1 calc R . .
B1 B 0.2228(3) 1.1417(3) 0.20908(17) 0.0296(6) Uani 1 1 d . A .
C21 C 0.1284(2) 1.1706(2) 0.13269(15) 0.0316(5) Uani 1 1 d . . .
F22 F 0.23976(15) 1.36804(15) 0.06385(9) 0.0478(4) Uani 1 1 d . . .
C22 C 0.1464(2) 1.2817(3) 0.06631(16) 0.0357(5) Uani 1 1 d . A .
F23 F 0.09953(17) 1.42547(18) -0.06200(10) 0.0610(5) Uani 1 1 d . A .
C23 C 0.0754(3) 1.3152(3) -0.00052(16) 0.0412(6) Uani 1 1 d . . .
F24 F -0.09165(17) 1.2628(2) -0.06842(11) 0.0665(5) Uani 1 1 d . . .
C24 C -0.0211(2) 1.2333(3) -0.00425(16) 0.0441(7) Uani 1 1 d . A .
F25 F -0.13756(15) 1.03986(18) 0.05666(11) 0.0573(5) Uani 1 1 d . A .
C25 C -0.0437(2) 1.1219(3) 0.05906(17) 0.0407(6) Uani 1 1 d . . .
F26 F -0.00091(15) 0.97977(15) 0.18301(10) 0.0475(4) Uani 1 1 d . . .
C26 C 0.0297(2) 1.0931(2) 0.12462(16) 0.0351(5) Uani 1 1 d . A .
C31 C 0.1589(2) 1.0290(2) 0.29393(15) 0.0301(5) Uani 1 1 d . . .
F32 F -0.05354(13) 1.15463(14) 0.29903(9) 0.0433(4) Uani 1 1 d . . .
C32 C 0.0254(2) 1.0477(2) 0.33369(16) 0.0348(5) Uani 1 1 d . A .
F33 F -0.16483(14) 0.99312(18) 0.44068(10) 0.0559(4) Uani 1 1 d . A .
C33 C -0.0349(2) 0.9658(3) 0.40624(16) 0.0409(6) Uani 1 1 d . . .
F34 F -0.01797(17) 0.77540(18) 0.51662(10) 0.0610(5) Uani 1 1 d . . .
C34 C 0.0381(3) 0.8556(3) 0.44479(16) 0.0424(6) Uani 1 1 d . A .
F35 F 0.24573(17) 0.72528(16) 0.44710(11) 0.0569(4) Uani 1 1 d . A .
C35 C 0.1706(3) 0.8309(3) 0.40943(16) 0.0403(6) Uani 1 1 d . . .
F36 F 0.36063(14) 0.88477(14) 0.30984(10) 0.0456(4) Uani 1 1 d . . .
C36 C 0.2276(2) 0.9169(2) 0.33680(16) 0.0348(5) Uani 1 1 d . A .
C41 C -0.0838(2) 1.6254(2) 0.33717(16) 0.0360(6) Uani 1 1 d . . .
C42 C -0.1670(3) 1.7154(3) 0.28709(19) 0.0469(7) Uani 1 1 d . . .
H42 H -0.1293 1.7601 0.2317 0.056 Uiso 1 1 calc R . .
C43 C -0.3039(3) 1.7401(3) 0.3174(2) 0.0531(7) Uani 1 1 d . . .
H43 H -0.3592 1.8009 0.2824 0.064 Uiso 1 1 calc R . .
C44 C -0.3601(3) 1.6777(3) 0.3973(2) 0.0512(7) Uani 1 1 d . . .
H44 H -0.4539 1.6949 0.4177 0.061 Uiso 1 1 calc R . .
C45 C -0.2791(3) 1.5895(3) 0.44778(18) 0.0480(7) Uani 1 1 d . . .
H45 H -0.3174 1.5460 0.5033 0.058 Uiso 1 1 calc R . .
C46 C -0.1424(3) 1.5640(3) 0.41816(16) 0.0407(6) Uani 1 1 d . . .
H46 H -0.0879 1.5035 0.4538 0.049 Uiso 1 1 calc R . .

loop_
_atom_site_aniso_label
_atom_site_aniso_U_11
_atom_site_aniso_U_22
_atom_site_aniso_U_33
_atom_site_aniso_U_23
_atom_site_aniso_U_13
_atom_site_aniso_U_12
C1 0.0249(11) 0.0295(12) 0.0301(12) -0.0086(10) 0.0003(9) -0.0013(9)
C2 0.0233(11) 0.0291(12) 0.0300(12) -0.0055(9) -0.0027(9) -0.0007(9)
C3 0.0302(12) 0.0350(13) 0.0416(14) -0.0145(11) -0.0047(10) -0.0018(10)
C4 0.0330(13) 0.0337(13) 0.0401(14) -0.0146(11) -0.0026(10) -0.0028(10)
C5 0.0357(13) 0.0344(13) 0.0462(15) -0.0137(11) -0.0026(11) -0.0051(11)
O1 0.0264(8) 0.0308(8) 0.0395(9) -0.0134(7) -0.0018(7) -0.0025(7)
C6 0.025(6) 0.022(3) 0.038(4) -0.009(3) -0.005(4) -0.007(3)
C7 0.038(5) 0.045(6) 0.046(6) -0.009(4) -0.005(4) -0.002(4)
C8 0.059(6) 0.051(6) 0.058(5) -0.012(4) 0.007(5) 0.004(4)
C9 0.053(4) 0.032(4) 0.053(5) -0.015(3) -0.011(4) 0.003(3)
C10 0.039(5) 0.023(4) 0.040(5) -0.012(4) -0.003(4) -0.005(3)
C6A 0.023(6) 0.039(5) 0.035(4) -0.008(3) 0.004(4) 0.004(4)
C7A 0.041(6) 0.045(7) 0.050(7) -0.015(5) -0.006(4) -0.008(4)
C8A 0.065(5) 0.040(5) 0.056(5) -0.023(4) -0.016(4) -0.002(3)
C9A 0.040(4) 0.031(4) 0.049(5) -0.018(3) -0.003(4) 0.008(3)
C10A 0.032(4) 0.034(4) 0.046(6) -0.010(4) -0.004(4) 0.006(3)
N1 0.0236(9) 0.0275(10) 0.0326(11) -0.0097(9) -0.0027(8) -0.0029(8)
C11 0.0265(12) 0.0342(13) 0.0378(14) -0.0092(11) 0.0035(10) -0.0081(10)
C12 0.0296(12) 0.0357(13) 0.0481(15) -0.0142(11) 0.0005(11) -0.0096(10)
C13 0.0321(13) 0.0429(15) 0.0610(18) -0.0237(13) -0.0116(12) -0.0052(11)
C14 0.0398(14) 0.0442(15) 0.0445(15) -0.0153(12) -0.0165(12) -0.0008(12)
C15 0.0337(13) 0.0358(13) 0.0375(14) -0.0074(11) -0.0124(10) -0.0035(10)
C16 0.0419(14) 0.0454(15) 0.0364(14) -0.0052(12) 0.0018(11) -0.0140(12)
C17 0.0327(13) 0.0517(16) 0.0526(17) -0.0245(13) 0.0073(12) -0.0068(12)
C18 0.0406(14) 0.0375(14) 0.0568(17) -0.0094(13) -0.0185(13) 0.0013(12)
C19 0.0454(15) 0.0474(15) 0.0327(14) -0.0050(11) -0.0103(11) -0.0102(12)
B1 0.0233(12) 0.0304(14) 0.0367(15) -0.0113(11) -0.0033(11) -0.0029(10)
C21 0.0252(11) 0.0343(13) 0.0370(13) -0.0142(11) -0.0016(10) -0.0019(10)
F22 0.0483(9) 0.0473(9) 0.0470(9) 0.0021(7) -0.0131(7) -0.0198(7)
C22 0.0284(12) 0.0419(14) 0.0387(14) -0.0128(11) -0.0040(10) -0.0045(10)
F23 0.0597(10) 0.0727(12) 0.0428(9) 0.0065(8) -0.0125(8) -0.0098(9)
C23 0.0352(14) 0.0529(16) 0.0323(14) -0.0064(12) -0.0032(11) -0.0007(12)
F24 0.0528(10) 0.1068(15) 0.0476(10) -0.0208(10) -0.0222(8) -0.0075(10)
C24 0.0311(13) 0.0714(19) 0.0348(14) -0.0215(14) -0.0097(11) 0.0027(13)
F25 0.0394(8) 0.0800(12) 0.0672(11) -0.0386(9) -0.0088(8) -0.0184(8)
C25 0.0264(12) 0.0567(17) 0.0482(16) -0.0296(14) -0.0032(11) -0.0075(11)
F26 0.0484(9) 0.0441(9) 0.0540(10) -0.0116(7) -0.0078(7) -0.0207(7)
C26 0.0306(12) 0.0371(13) 0.0398(14) -0.0144(11) -0.0015(10) -0.0057(10)
C31 0.0256(11) 0.0301(12) 0.0374(13) -0.0116(10) -0.0057(10) -0.0047(9)
F32 0.0262(7) 0.0478(9) 0.0498(9) -0.0053(7) -0.0029(6) 0.0041(6)
C32 0.0275(12) 0.0358(13) 0.0401(14) -0.0057(11) -0.0071(10) -0.0022(10)
F33 0.0293(8) 0.0851(12) 0.0469(9) -0.0070(9) 0.0032(7) -0.0114(8)
C33 0.0281(13) 0.0566(17) 0.0388(14) -0.0124(13) -0.0014(11) -0.0101(12)
F34 0.0601(10) 0.0677(11) 0.0458(10) 0.0097(8) -0.0039(8) -0.0238(9)
C34 0.0442(15) 0.0470(15) 0.0351(14) -0.0006(12) -0.0072(12) -0.0182(12)
F35 0.0584(10) 0.0460(9) 0.0578(10) 0.0085(8) -0.0178(8) 0.0000(8)
C35 0.0419(14) 0.0365(14) 0.0417(15) -0.0018(11) -0.0130(12) -0.0055(11)
F36 0.0312(8) 0.0450(9) 0.0532(9) -0.0032(7) -0.0045(7) 0.0063(6)
C36 0.0287(12) 0.0348(13) 0.0414(14) -0.0083(11) -0.0067(10) -0.0034(10)
C41 0.0331(13) 0.0296(12) 0.0491(15) -0.0171(11) -0.0062(11) -0.0017(10)
C42 0.0506(16) 0.0330(14) 0.0531(17) -0.0050(12) -0.0057(13) -0.0019(12)
C43 0.0479(17) 0.0395(15) 0.071(2) -0.0130(14) -0.0190(15) 0.0159(13)
C44 0.0362(14) 0.0533(17) 0.068(2) -0.0289(16) -0.0073(14) 0.0130(13)
C45 0.0426(15) 0.0603(18) 0.0449(16) -0.0269(14) -0.0015(12) 0.0044(13)
C46 0.0364(14) 0.0498(15) 0.0405(15) -0.0190(12) -0.0130(11) 0.0082(12)

loop_
_atom_type_symbol
_atom_type_description
_atom_type_scat_dispersion_real
_atom_type_scat_dispersion_imag
_atom_type_scat_source
C C 0.0033 0.0016 'International Tables Vol C Tables 4.2.6.8 and 6.1.1.4'
H H 0.0000 0.0000 'International Tables Vol C Tables 4.2.6.8 and 6.1.1.4'
B B 0.0013 0.0007 'International Tables Vol C Tables 4.2.6.8 and 6.1.1.4'
N N 0.0061 0.0033 'International Tables Vol C Tables 4.2.6.8 and 6.1.1.4'
O O 0.0106 0.0060 'International Tables Vol C Tables 4.2.6.8 and 6.1.1.4'
F F 0.0171 0.0103 'International Tables Vol C Tables 4.2.6.8 and 6.1.1.4'

loop_
_geom_angle_atom_site_label_1
_geom_angle_atom_site_label_2
_geom_angle_atom_site_label_3
_geom_angle
C2 C1 N1 117.69(19)
C2 C1 C3 125.4(2)
N1 C1 C3 116.93(18)
C1 C2 B1 133.8(2)
C1 C2 H2 113.1
B1 C2 H2 113.1
C4 C3 C1 113.24(19)
C4 C3 H3A 108.9
C1 C3 H3A 108.9
C4 C3 H3B 108.9
C1 C3 H3B 108.9
H3A C3 H3B 107.7
C5 C4 C3 125.3(2)
C5 C4 H4 117.3
C3 C4 H4 117.3
C4 C5 C41 126.6(2)
C4 C5 H5 116.7
C41 C5 H5 116.7
C6 O1 C6A 11.9(14)
C6 O1 B1 129.4(7)
C6A O1 B1 117.9(7)
C7 C6 O1 128.7(14)
C7 C6 C10 113.3(8)
O1 C6 C10 117.9(12)
C6 C7 C8 114.7(16)
C6 C7 H7A 122.7
C8 C7 H7A 122.7
C7 C8 C9 100.2(14)
C7 C8 H8C 111.7
C9 C8 H8C 111.7
C7 C8 H8D 111.7
C9 C8 H8D 111.7
H8C C8 H8D 109.5
C8 C9 C10 106.7(13)
C8 C9 H921 110.4
C10 C9 H921 110.4
C8 C9 H922 110.4
C10 C9 H922 110.4
H921 C9 H922 108.6
C6 C10 C9 98.9(12)
C6 C10 H10C 112.0
C9 C10 H10C 112.0
C6 C10 H10D 112.0
C9 C10 H10D 112.0
H10C C10 H10D 109.7
C7A C6A O1 136.4(15)
C7A C6A C10A 112.5(9)
O1 C6A C10A 111.1(12)
C6A C7A C8A 114.4(17)
C6A C7A H7 122.8
C8A C7A H7 122.8
C7A C8A C9A 102.8(13)
C7A C8A H8A 111.2
C9A C8A H8A 111.2
C7A C8A H8B 111.2
C9A C8A H8B 111.2
H8A C8A H8B 109.1
C8A C9A C10A 106.1(13)
C8A C9A H901 110.5
C10A C9A H901 110.5
C8A C9A H902 110.5
C10A C9A H902 110.5
H901 C9A H902 108.7
C6A C10A C9A 101.0(13)
C6A C10A H10A 111.6
C9A C10A H10A 111.6
C6A C10A H10B 111.6
C9A C10A H10B 111.6
H10A C10A H10B 109.4
C1 N1 C11 115.00(17)
C1 N1 C15 113.71(17)
C11 N1 C15 115.76(17)
C1 N1 H1 102.6(13)
C11 N1 H1 102.4(14)
C15 N1 H1 105.0(14)
C16 C11 C12 112.6(2)
C16 C11 C17 105.9(2)
C12 C11 C17 110.4(2)
C16 C11 N1 108.34(18)
C12 C11 N1 110.17(19)
C17 C11 N1 109.27(19)
C13 C12 C11 112.9(2)
C13 C12 H12A 109.0
C11 C12 H12A 109.0
C13 C12 H12B 109.0
C11 C12 H12B 109.0
H12A C12 H12B 107.8
C12 C13 C14 110.7(2)
C12 C13 H13A 109.5
C14 C13 H13A 109.5
C12 C13 H13B 109.5
C14 C13 H13B 109.5
H13A C13 H13B 108.1
C13 C14 C15 115.2(2)
C13 C14 H14A 108.5
C15 C14 H14A 108.5
C13 C14 H14B 108.5
C15 C14 H14B 108.5
H14A C14 H14B 107.5
C19 C15 C14 109.4(2)
C19 C15 C18 107.5(2)
C14 C15 C18 111.5(2)
C19 C15 N1 109.15(18)
C14 C15 N1 111.40(19)
C18 C15 N1 107.76(19)
C11 C16 H16A 109.5
C11 C16 H16B 109.5
H16A C16 H16B 109.5
C11 C16 H16C 109.5
H16A C16 H16C 109.5
H16B C16 H16C 109.5
C11 C17 H17A 109.5
C11 C17 H17B 109.5
H17A C17 H17B 109.5
C11 C17 H17C 109.5
H17A C17 H17C 109.5
H17B C17 H17C 109.5
C15 C18 H18A 109.5
C15 C18 H18B 109.5
H18A C18 H18B 109.5
C15 C18 H18C 109.5
H18A C18 H18C 109.5
H18B C18 H18C 109.5
C15 C19 H19A 109.5
C15 C19 H19B 109.5
H19A C19 H19B 109.5
C15 C19 H19C 109.5
H19A C19 H19C 109.5
H19B C19 H19C 109.5
O1 B1 C2 107.60(18)
O1 B1 C21 110.53(19)
C2 B1 C21 108.40(18)
O1 B1 C31 112.42(19)
C2 B1 C31 105.28(18)
C21 B1 C31 112.29(18)
C22 C21 C26 112.2(2)
C22 C21 B1 120.2(2)
C26 C21 B1 127.5(2)
F22 C22 C23 114.6(2)
F22 C22 C21 120.1(2)
C23 C22 C21 125.4(2)
F23 C23 C24 119.7(2)
F23 C23 C22 121.2(2)
C24 C23 C22 119.1(2)
F24 C24 C25 120.8(2)
F24 C24 C23 120.6(3)
C25 C24 C23 118.6(2)
F25 C25 C24 119.6(2)
F25 C25 C26 120.3(2)
C24 C25 C26 120.1(2)
F26 C26 C25 114.6(2)
F26 C26 C21 120.7(2)
C25 C26 C21 124.7(2)
C36 C31 C32 112.3(2)
C36 C31 B1 127.3(2)
C32 C31 B1 120.2(2)
F32 C32 C33 116.3(2)
F32 C32 C31 118.7(2)
C33 C32 C31 125.1(2)
F33 C33 C32 120.8(2)
F33 C33 C34 119.6(2)
C32 C33 C34 119.7(2)
F34 C34 C35 120.8(2)
F34 C34 C33 120.7(2)
C35 C34 C33 118.6(2)
F35 C35 C34 119.8(2)
F35 C35 C36 120.3(2)
C34 C35 C36 119.8(2)
F36 C36 C35 114.2(2)
F36 C36 C31 121.2(2)
C35 C36 C31 124.6(2)
C46 C41 C42 117.7(2)
C46 C41 C5 122.7(2)
C42 C41 C5 119.6(2)
C43 C42 C41 120.8(3)
C43 C42 H42 119.6
C41 C42 H42 119.6
C44 C43 C42 120.6(3)
C44 C43 H43 119.7
C42 C43 H43 119.7
C43 C44 C45 119.3(3)
C43 C44 H44 120.3
C45 C44 H44 120.3
C44 C45 C46 120.5(3)
C44 C45 H45 119.7
C46 C45 H45 119.7
C45 C46 C41 121.1(2)
C45 C46 H46 119.5
C41 C46 H46 119.5

loop_
_geom_bond_atom_site_label_1
_geom_bond_atom_site_label_2
_geom_bond_distance
C1 C2 1.326(3)
C1 N1 1.507(3)
C1 C3 1.518(3)
C2 B1 1.625(3)
C2 H2 0.9500
C3 C4 1.501(3)
C3 H3A 0.9900
C3 H3B 0.9900
C4 C5 1.313(3)
C4 H4 0.9500
C5 C41 1.474(3)
C5 H5 0.9500
O1 C6 1.376(8)
O1 C6A 1.392(9)
O1 B1 1.496(3)
C6 C7 1.31(2)
C6 C10 1.52(2)
C7 C8 1.463(18)
C7 H7A 0.9500
C8 C9 1.567(11)
C8 H8C 0.9900
C8 H8D 0.9900
C9 C10 1.573(14)
C9 H921 0.9900
C9 H922 0.9900
C10 H10C 0.9900
C10 H10D 0.9900
C6A C7A 1.29(3)
C6A C10A 1.53(2)
C7A C8A 1.460(18)
C7A H7 0.9500
C8A C9A 1.550(11)
C8A H8A 0.9900
C8A H8B 0.9900
C9A C10A 1.564(15)
C9A H901 0.9900
C9A H902 0.9900
C10A H10A 0.9900
C10A H10B 0.9900
N1 C11 1.568(3)
N1 C15 1.573(3)
N1 H1 0.91(2)
C11 C16 1.515(4)
C11 C12 1.524(3)
C11 C17 1.530(3)
C12 C13 1.509(4)
C12 H12A 0.9900
C12 H12B 0.9900
C13 C14 1.523(4)
C13 H13A 0.9900
C13 H13B 0.9900
C14 C15 1.531(3)
C14 H14A 0.9900
C14 H14B 0.9900
C15 C19 1.527(3)
C15 C18 1.533(3)
C16 H16A 0.9800
C16 H16B 0.9800
C16 H16C 0.9800
C17 H17A 0.9800
C17 H17B 0.9800
C17 H17C 0.9800
C18 H18A 0.9800
C18 H18B 0.9800
C18 H18C 0.9800
C19 H19A 0.9800
C19 H19B 0.9800
C19 H19C 0.9800
B1 C21 1.668(3)
B1 C31 1.668(3)
C21 C22 1.387(3)
C21 C26 1.387(3)
F22 C22 1.356(3)
C22 C23 1.379(3)
F23 C23 1.344(3)
C23 C24 1.376(4)
F24 C24 1.340(3)
C24 C25 1.367(4)
F25 C25 1.350(3)
C25 C26 1.378(3)
F26 C26 1.352(3)
C31 C36 1.389(3)
C31 C32 1.391(3)
F32 C32 1.358(3)
C32 C33 1.371(4)
F33 C33 1.349(3)
C33 C34 1.371(4)
F34 C34 1.340(3)
C34 C35 1.370(4)
F35 C35 1.346(3)
C35 C36 1.380(3)
F36 C36 1.355(3)
C41 C46 1.388(4)
C41 C42 1.399(4)
C42 C43 1.388(4)
C42 H42 0.9500
C43 C44 1.369(4)
C43 H43 0.9500
C44 C45 1.381(4)
C44 H44 0.9500
C45 C46 1.384(4)
C45 H45 0.9500
C46 H46 0.9500

loop_
_geom_hbond_atom_site_label_D
_geom_hbond_atom_site_label_H
_geom_hbond_atom_site_label_A
_geom_hbond_distance_DH
_geom_hbond_distance_HA
_geom_hbond_distance_DA
_geom_hbond_angle_DHA
N1 H1 O1 0.91(2) 1.89(2) 2.752(2) 155.9(19)

loop_
_geom_torsion_atom_site_label_1
_geom_torsion_atom_site_label_2
_geom_torsion_atom_site_label_3
_geom_torsion_atom_site_label_4
_geom_torsion
N1 C1 C2 B1 0.9(4)
C3 C1 C2 B1 -177.7(2)
C2 C1 C3 C4 20.1(3)
N1 C1 C3 C4 -158.5(2)
C1 C3 C4 C5 -119.0(3)
C3 C4 C5 C41 -179.7(2)
C6A O1 C6 C7 176(11)
B1 O1 C6 C7 -167.7(17)
C6A O1 C6 C10 -3(8)
B1 O1 C6 C10 13(2)
O1 C6 C7 C8 -177(2)
C10 C6 C7 C8 3(3)
C6 C7 C8 C9 -17(3)
C7 C8 C9 C10 24(2)
C7 C6 C10 C9 13(2)
O1 C6 C10 C9 -167.1(16)
C8 C9 C10 C6 -23(2)
C6 O1 C6A C7A 165(12)
B1 O1 C6A C7A -2(4)
C6 O1 C6A C10A -13(8)
B1 O1 C6A C10A -178.9(12)
O1 C6A C7A C8A 177(2)
C10A C6A C7A C8A -6(3)
C6A C7A C8A C9A 15(3)
C7A C8A C9A C10A -18(2)
C7A C6A C10A C9A -6(3)
O1 C6A C10A C9A 172.2(17)
C8A C9A C10A C6A 14(2)
C2 C1 N1 C11 116.7(2)
C3 C1 N1 C11 -64.6(3)
C2 C1 N1 C15 -106.6(2)
C3 C1 N1 C15 72.2(2)
C1 N1 C11 C16 -34.4(3)
C15 N1 C11 C16 -170.23(19)
C1 N1 C11 C12 89.2(2)
C15 N1 C11 C12 -46.6(2)
C1 N1 C11 C17 -149.3(2)
C15 N1 C11 C17 74.8(2)
C16 C11 C12 C13 176.3(2)
C17 C11 C12 C13 -65.5(3)
N1 C11 C12 C13 55.3(3)
C11 C12 C13 C14 -59.5(3)
C12 C13 C14 C15 54.6(3)
C13 C14 C15 C19 -166.1(2)
C13 C14 C15 C18 75.1(3)
C13 C14 C15 N1 -45.4(3)
C1 N1 C15 C19 26.2(3)
C11 N1 C15 C19 162.61(19)
C1 N1 C15 C14 -94.7(2)
C11 N1 C15 C14 41.7(3)
C1 N1 C15 C18 142.62(19)
C11 N1 C15 C18 -81.0(2)
C6 O1 B1 C2 179.5(12)
C6A O1 B1 C2 -176.9(12)
C6 O1 B1 C21 -62.4(13)
C6A O1 B1 C21 -58.7(12)
C6 O1 B1 C31 64.0(13)
C6A O1 B1 C31 67.6(12)
C1 C2 B1 O1 -17.7(4)
C1 C2 B1 C21 -137.3(3)
C1 C2 B1 C31 102.4(3)
O1 B1 C21 C22 -68.7(3)
C2 B1 C21 C22 49.0(3)
C31 B1 C21 C22 164.9(2)
O1 B1 C21 C26 109.8(3)
C2 B1 C21 C26 -132.5(2)
C31 B1 C21 C26 -16.6(3)
C26 C21 C22 F22 -179.6(2)
B1 C21 C22 F22 -0.8(3)
C26 C21 C22 C23 0.7(4)
B1 C21 C22 C23 179.4(2)
F22 C22 C23 F23 0.0(4)
C21 C22 C23 F23 179.7(2)
F22 C22 C23 C24 179.5(2)
C21 C22 C23 C24 -0.7(4)
F23 C23 C24 F24 -0.3(4)
C22 C23 C24 F24 -179.8(2)
F23 C23 C24 C25 -180.0(2)
C22 C23 C24 C25 0.5(4)
F24 C24 C25 F25 0.5(4)
C23 C24 C25 F25 -179.8(2)
F24 C24 C25 C26 -179.9(2)
C23 C24 C25 C26 -0.2(4)
F25 C25 C26 F26 0.1(3)
C24 C25 C26 F26 -179.5(2)
F25 C25 C26 C21 179.8(2)
C24 C25 C26 C21 0.2(4)
C22 C21 C26 F26 179.3(2)
B1 C21 C26 F26 0.6(4)
C22 C21 C26 C25 -0.4(3)
B1 C21 C26 C25 -179.1(2)
O1 B1 C31 C36 4.5(3)
C2 B1 C31 C36 -112.4(2)
C21 B1 C31 C36 129.9(2)
O1 B1 C31 C32 179.1(2)
C2 B1 C31 C32 62.2(3)
C21 B1 C31 C32 -55.5(3)
C36 C31 C32 F32 179.4(2)
B1 C31 C32 F32 4.0(3)
C36 C31 C32 C33 -0.8(4)
B1 C31 C32 C33 -176.2(2)
F32 C32 C33 F33 -0.9(4)
C31 C32 C33 F33 179.2(2)
F32 C32 C33 C34 179.8(2)
C31 C32 C33 C34 -0.1(4)
F33 C33 C34 F34 -0.5(4)
C32 C33 C34 F34 178.8(2)
F33 C33 C34 C35 -179.0(2)
C32 C33 C34 C35 0.3(4)
F34 C34 C35 F35 -0.1(4)
C33 C34 C35 F35 178.3(2)
F34 C34 C35 C36 -178.1(2)
C33 C34 C35 C36 0.4(4)
F35 C35 C36 F36 -0.4(3)
C34 C35 C36 F36 177.6(2)
F35 C35 C36 C31 -179.4(2)
C34 C35 C36 C31 -1.4(4)
C32 C31 C36 F36 -177.3(2)
B1 C31 C36 F36 -2.4(4)
C32 C31 C36 C35 1.6(3)
B1 C31 C36 C35 176.5(2)
C4 C5 C41 C46 18.8(4)
C4 C5 C41 C42 -159.8(3)
C46 C41 C42 C43 -1.1(4)
C5 C41 C42 C43 177.6(2)
C41 C42 C43 C44 0.6(4)
C42 C43 C44 C45 0.0(4)
C43 C44 C45 C46 -0.1(4)
C44 C45 C46 C41 -0.4(4)
C42 C41 C46 C45 1.0(4)
C5 C41 C46 C45 -177.7(2)
